data_7117567
loop_
_publ_author_name
'Nicholls-Allison, Emma C'
'Nawn, Graeme'
'Patrick, Brian O.'
'Hicks, Robin G.'

_publ_section_title
;
 Protoisomerization of indigo di- and monoimines.
;
_journal_issue 62
_journal_name_full 'Chemical communications (Cambridge, England)'
_journal_page_first 12482
_journal_page_last 12485
_journal_paper_doi 10.1039/c5cc04492h
_journal_volume 51
_journal_year 2015
_chemical_formula_sum 'C24 H20 Cl N3 O'
_chemical_formula_weight 401.88
_chemical_name_systematic
; 
 ? 
;
_space_group_crystal_system triclinic
_space_group_IT_number 2
_space_group_name_Hall '-P 1'
_space_group_name_H-M_alt 'P -1'
_symmetry_space_group_name_Hall '-P 1'
_symmetry_space_group_name_H-M 'P -1'
_atom_sites_solution_hydrogens mixed
_audit_creation_method SHELXL-2012
_audit_update_record
;
2015-05-29 deposited with the CCDC.
2015-06-30 downloaded from the CCDC.
;
_cell_angle_alpha 107.481(8)
_cell_angle_beta 96.743(8)
_cell_angle_gamma 100.430(8)
_cell_formula_units_Z 2
_cell_length_a 7.956(3)
_cell_length_b 9.421(4)
_cell_length_c 13.978(6)
_cell_measurement_reflns_used 5661
_cell_measurement_temperature 90(2)
_cell_measurement_theta_max 26.05
_cell_measurement_theta_min 2.32
_cell_volume 966.2(7)
_computing_cell_refinement 'Bruker SAINT'
_computing_data_collection 'Bruker APEX2'
_computing_data_reduction 'Bruker SAINT'
_computing_molecular_graphics 'Bruker SHELXTL'
_computing_publication_material 'Bruker SHELXTL'
_computing_structure_refinement 'SHELXL-2012 (Sheldrick, 2012)'
_computing_structure_solution 'SHELXT (Sheldrick 2008)'
_diffrn_ambient_temperature 90(2)
_diffrn_measured_fraction_theta_full 0.995
_diffrn_measured_fraction_theta_max 0.990
_diffrn_measurement_device_type 'Bruker APEX-II CCD'
_diffrn_measurement_method '\f and \w scans'
_diffrn_radiation_type MoK\a
_diffrn_radiation_wavelength 0.71073
_diffrn_reflns_av_R_equivalents 0.0588
_diffrn_reflns_av_unetI/netI 0.0646
_diffrn_reflns_laue_measured_fraction_full 0.995
_diffrn_reflns_laue_measured_fraction_max 0.990
_diffrn_reflns_limit_h_max 9
_diffrn_reflns_limit_h_min -9
_diffrn_reflns_limit_k_max 11
_diffrn_reflns_limit_k_min -11
_diffrn_reflns_limit_l_max 16
_diffrn_reflns_limit_l_min -17
_diffrn_reflns_number 15334
_diffrn_reflns_point_group_measured_fraction_full 0.995
_diffrn_reflns_point_group_measured_fraction_max 0.990
_diffrn_reflns_theta_full 26.000
_diffrn_reflns_theta_max 26.096
_diffrn_reflns_theta_min 2.328
_exptl_absorpt_coefficient_mu 0.219
_exptl_absorpt_correction_T_max 0.991
_exptl_absorpt_correction_T_min 0.761
_exptl_absorpt_correction_type multi-scan
_exptl_absorpt_process_details 'SADABS (Bruker, 2012)'
_exptl_crystal_colour blue
_exptl_crystal_density_diffrn 1.381
_exptl_crystal_description irregular
_exptl_crystal_F_000 420
_exptl_crystal_size_max 0.060
_exptl_crystal_size_mid 0.060
_exptl_crystal_size_min 0.040
_refine_diff_density_max 0.355
_refine_diff_density_min -0.313
_refine_diff_density_rms 0.059
_refine_ls_extinction_method none
_refine_ls_goodness_of_fit_ref 1.019
_refine_ls_hydrogen_treatment mixed
_refine_ls_matrix_type full
_refine_ls_number_parameters 276
_refine_ls_number_reflns 3800
_refine_ls_number_restraints 0
_refine_ls_restrained_S_all 1.019
_refine_ls_R_factor_all 0.0751
_refine_ls_R_factor_gt 0.0445
_refine_ls_shift/su_max 0.000
_refine_ls_shift/su_mean 0.000
_refine_ls_structure_factor_coef Fsqd
_refine_ls_weighting_details
; 
 w=1/[\s^2^(Fo^2^)+(0.0461P)^2^+0.3802P] 
 where P=(Fo^2^+2Fc^2^)/3 
;
_refine_ls_weighting_scheme calc
_refine_ls_wR_factor_gt 0.1011
_refine_ls_wR_factor_ref 0.1126
_reflns_Friedel_coverage 0.000
_reflns_number_gt 2725
_reflns_number_total 3800
_reflns_threshold_expression 'I > 2\s(I)'
_cod_data_source_file c5cc04492h2.cif
_cod_data_source_block shelx
_cod_original_cell_volume 966.1(7)
_cod_database_code 7117567
_shelx_space_group_comment
; 
The symmetry employed for this shelxl refinement is uniquely defined 
by the following loop, which should always be used as a source of 
symmetry information in preference to the above space-group names. 
They are only intended as comments. 
;
_shelx_estimated_absorpt_t_min 0.987
_shelx_estimated_absorpt_t_max 0.991
_shelxl_version_number 2012-9

loop_
_space_group_symop_operation_xyz
'x, y, z'
'-x, -y, -z'

loop_
_atom_site_label
_atom_site_type_symbol
_atom_site_fract_x
_atom_site_fract_y
_atom_site_fract_z
_atom_site_U_iso_or_equiv
_atom_site_adp_type
_atom_site_occupancy
_atom_site_site_symmetry_order
_atom_site_calc_flag
_atom_site_refinement_flags_posn
_atom_site_refinement_flags_adp
O1 O 0.21055(19) 0.37786(17) 0.69807(11) 0.0210(4) Uani 1 1 d . .
N1 N 0.5153(2) 0.7537(2) 0.61078(14) 0.0176(4) Uani 1 1 d . .
N2 N 0.4928(3) 0.5920(2) 0.80954(14) 0.0189(4) Uani 1 1 d . .
N3 N 0.2485(2) 0.4959(2) 0.48544(14) 0.0172(4) Uani 1 1 d . .
C1 C 0.4426(3) 0.6382(2) 0.64508(16) 0.0158(5) Uani 1 1 d . .
C2 C 0.5289(3) 0.6749(2) 0.74996(16) 0.0153(5) Uani 1 1 d . .
C3 C 0.6568(3) 0.8153(2) 0.77406(16) 0.0164(5) Uani 1 1 d . .
C4 C 0.7869(3) 0.9040(3) 0.85870(17) 0.0208(5) Uani 1 1 d . .
H4 H 0.8015 0.8752 0.9182 0.025 Uiso 1 1 calc R U
C5 C 0.8925(3) 1.0333(3) 0.85363(17) 0.0230(5) Uani 1 1 d . .
H5 H 0.9838 1.0922 0.9093 0.028 Uiso 1 1 calc R U
C6 C 0.8675(3) 1.0798(3) 0.76730(18) 0.0234(5) Uani 1 1 d . .
H6 H 0.9395 1.1718 0.7670 0.028 Uiso 1 1 calc R U
C7 C 0.7412(3) 0.9950(3) 0.68331(18) 0.0212(5) Uani 1 1 d . .
H7 H 0.7235 1.0274 0.6255 0.025 Uiso 1 1 calc R U
C8 C 0.6404(3) 0.8600(3) 0.68634(16) 0.0174(5) Uani 1 1 d . .
C9 C 0.5533(3) 0.6467(2) 0.91807(16) 0.0176(5) Uani 1 1 d . .
C10 C 0.6920(3) 0.5985(2) 0.95914(16) 0.0183(5) Uani 1 1 d . .
C11 C 0.7406(3) 0.6506(3) 1.06546(17) 0.0200(5) Uani 1 1 d . .
H11 H 0.8334 0.6187 1.0962 0.024 Uiso 1 1 calc R U
C12 C 0.6555(3) 0.7482(3) 1.12689(17) 0.0220(5) Uani 1 1 d . .
H12 H 0.6913 0.7834 1.1989 0.026 Uiso 1 1 calc R U
C13 C 0.5195(3) 0.7941(3) 1.08371(17) 0.0226(5) Uani 1 1 d . .
H13 H 0.4627 0.8614 1.1265 0.027 Uiso 1 1 calc R U
C14 C 0.4637(3) 0.7436(3) 0.97828(17) 0.0208(5) Uani 1 1 d . .
C15 C 0.7895(3) 0.4984(3) 0.89223(18) 0.0264(6) Uani 1 1 d . .
H15A H 0.8800 0.5623 0.8716 0.040 Uiso 1 1 calc R U
H15B H 0.7086 0.4270 0.8314 0.040 Uiso 1 1 calc R U
H15C H 0.8432 0.4409 0.9301 0.040 Uiso 1 1 calc R U
C16 C 0.3122(3) 0.7887(3) 0.93019(18) 0.0300(6) Uani 1 1 d . .
H16A H 0.3544 0.8623 0.8968 0.045 Uiso 1 1 calc R U
H16B H 0.2491 0.8353 0.9829 0.045 Uiso 1 1 calc R U
H16C H 0.2342 0.6978 0.8795 0.045 Uiso 1 1 calc R U
C17 C 0.3108(3) 0.5166(2) 0.58512(16) 0.0162(5) Uani 1 1 d . .
C18 C 0.2023(3) 0.3926(2) 0.61317(16) 0.0166(5) Uani 1 1 d . .
C19 C 0.0796(3) 0.3006(2) 0.51972(16) 0.0168(5) Uani 1 1 d . .
C20 C -0.0519(3) 0.1705(3) 0.49893(17) 0.0202(5) Uani 1 1 d . .
H20 H -0.0735 0.1261 0.5503 0.024 Uiso 1 1 calc R U
C21 C -0.1509(3) 0.1070(3) 0.40123(17) 0.0230(5) Uani 1 1 d . .
H21 H -0.2414 0.0179 0.3848 0.028 Uiso 1 1 calc R U
C22 C -0.1169(3) 0.1743(3) 0.32762(17) 0.0220(5) Uani 1 1 d . .
H22 H -0.1853 0.1291 0.2610 0.026 Uiso 1 1 calc R U
C23 C 0.0129(3) 0.3050(3) 0.34738(17) 0.0208(5) Uani 1 1 d . .
H23 H 0.0334 0.3501 0.2962 0.025 Uiso 1 1 calc R U
C24 C 0.1113(3) 0.3669(3) 0.44505(16) 0.0179(5) Uani 1 1 d . .
Cl1 Cl 0.42177(8) 0.72066(7) 0.38254(4) 0.02530(18) Uani 1 1 d . .
H1 H 0.486(3) 0.755(3) 0.547(2) 0.040(8) Uiso 1 1 d . .
H2 H 0.410(4) 0.511(3) 0.782(2) 0.040(8) Uiso 1 1 d . .
H3 H 0.295(4) 0.557(3) 0.447(2) 0.056(9) Uiso 1 1 d . .

loop_
_atom_site_aniso_label
_atom_site_aniso_U_11
_atom_site_aniso_U_22
_atom_site_aniso_U_33
_atom_site_aniso_U_23
_atom_site_aniso_U_13
_atom_site_aniso_U_12
O1 0.0228(9) 0.0275(9) 0.0135(9) 0.0084(7) 0.0025(6) 0.0054(7)
N1 0.0192(10) 0.0242(11) 0.0126(10) 0.0075(8) 0.0041(8) 0.0099(8)
N2 0.0215(11) 0.0209(11) 0.0117(10) 0.0032(8) 0.0011(8) 0.0036(9)
N3 0.0186(10) 0.0221(11) 0.0123(10) 0.0058(8) 0.0037(8) 0.0076(8)
C1 0.0164(11) 0.0213(12) 0.0145(12) 0.0080(9) 0.0061(9) 0.0105(10)
C2 0.0167(11) 0.0204(12) 0.0123(11) 0.0059(9) 0.0051(9) 0.0103(9)
C3 0.0167(11) 0.0200(12) 0.0141(12) 0.0044(9) 0.0059(9) 0.0082(9)
C4 0.0232(12) 0.0245(13) 0.0159(12) 0.0061(10) 0.0056(9) 0.0080(10)
C5 0.0229(13) 0.0230(13) 0.0193(13) 0.0034(10) 0.0033(10) 0.0020(10)
C6 0.0234(13) 0.0207(13) 0.0259(14) 0.0064(10) 0.0083(10) 0.0046(10)
C7 0.0242(13) 0.0242(13) 0.0216(13) 0.0115(10) 0.0106(10) 0.0105(10)
C8 0.0156(11) 0.0220(12) 0.0166(12) 0.0051(9) 0.0059(9) 0.0092(10)
C9 0.0211(12) 0.0200(12) 0.0096(11) 0.0042(9) 0.0022(9) 0.0009(10)
C10 0.0180(12) 0.0191(12) 0.0161(12) 0.0071(9) -0.0003(9) 0.0000(9)
C11 0.0191(12) 0.0227(13) 0.0161(12) 0.0080(10) -0.0024(9) 0.0008(10)
C12 0.0296(13) 0.0202(13) 0.0113(12) 0.0037(9) -0.0019(10) 0.0000(10)
C13 0.0292(13) 0.0205(13) 0.0166(12) 0.0027(10) 0.0048(10) 0.0077(11)
C14 0.0260(13) 0.0193(12) 0.0161(12) 0.0062(9) 0.0020(10) 0.0035(10)
C15 0.0221(13) 0.0329(14) 0.0233(13) 0.0070(11) 0.0044(10) 0.0080(11)
C16 0.0377(15) 0.0343(15) 0.0198(13) 0.0054(11) 0.0052(11) 0.0191(12)
C17 0.0187(11) 0.0211(12) 0.0128(11) 0.0054(9) 0.0063(9) 0.0124(10)
C18 0.0174(12) 0.0214(12) 0.0142(12) 0.0060(9) 0.0052(9) 0.0100(10)
C19 0.0163(11) 0.0217(12) 0.0139(11) 0.0044(9) 0.0041(9) 0.0098(10)
C20 0.0175(12) 0.0262(13) 0.0174(12) 0.0055(10) 0.0050(9) 0.0081(10)
C21 0.0189(12) 0.0269(13) 0.0209(13) 0.0027(10) 0.0016(10) 0.0100(10)
C22 0.0195(12) 0.0288(14) 0.0132(12) -0.0020(10) -0.0013(9) 0.0124(11)
C23 0.0237(12) 0.0287(13) 0.0130(12) 0.0061(10) 0.0043(9) 0.0139(11)
C24 0.0162(11) 0.0231(13) 0.0164(12) 0.0038(9) 0.0053(9) 0.0126(10)
Cl1 0.0379(4) 0.0278(3) 0.0158(3) 0.0092(2) 0.0083(2) 0.0158(3)

loop_
_atom_type_symbol
_atom_type_description
_atom_type_scat_dispersion_real
_atom_type_scat_dispersion_imag
_atom_type_scat_source
C C 0.0033 0.0016 'International Tables Vol C Tables 4.2.6.8 and 6.1.1.4'
H H 0.0000 0.0000 'International Tables Vol C Tables 4.2.6.8 and 6.1.1.4'
Cl Cl 0.1484 0.1585 'International Tables Vol C Tables 4.2.6.8 and 6.1.1.4'
N N 0.0061 0.0033 'International Tables Vol C Tables 4.2.6.8 and 6.1.1.4'
O O 0.0106 0.0060 'International Tables Vol C Tables 4.2.6.8 and 6.1.1.4'

loop_
_geom_angle_atom_site_label_1
_geom_angle_atom_site_label_2
_geom_angle_atom_site_label_3
_geom_angle
C8 N1 C1 109.92(19)
C8 N1 H1 125.9(17)
C1 N1 H1 124.2(17)
C2 N2 C9 123.4(2)
C2 N2 H2 114.6(18)
C9 N2 H2 120.3(18)
C17 N3 C24 110.37(19)
C17 N3 H3 125.5(18)
C24 N3 H3 124.0(18)
C17 C1 N1 122.4(2)
C17 C1 C2 130.4(2)
N1 C1 C2 107.18(19)
N2 C2 C3 128.1(2)
N2 C2 C1 125.2(2)
C3 C2 C1 106.74(19)
C4 C3 C8 119.3(2)
C4 C3 C2 134.6(2)
C8 C3 C2 106.06(18)
C5 C4 C3 118.6(2)
C5 C4 H4 120.7
C3 C4 H4 120.7
C4 C5 C6 121.0(2)
C4 C5 H5 119.5
C6 C5 H5 119.5
C7 C6 C5 121.5(2)
C7 C6 H6 119.3
C5 C6 H6 119.3
C6 C7 C8 117.4(2)
C6 C7 H7 121.3
C8 C7 H7 121.3
N1 C8 C7 127.9(2)
N1 C8 C3 110.1(2)
C7 C8 C3 122.0(2)
C10 C9 C14 122.9(2)
C10 C9 N2 119.69(19)
C14 C9 N2 117.32(19)
C9 C10 C11 117.2(2)
C9 C10 C15 121.7(2)
C11 C10 C15 121.1(2)
C12 C11 C10 121.1(2)
C12 C11 H11 119.5
C10 C11 H11 119.5
C13 C12 C11 120.2(2)
C13 C12 H12 119.9
C11 C12 H12 119.9
C12 C13 C14 121.1(2)
C12 C13 H13 119.4
C14 C13 H13 119.4
C13 C14 C9 117.5(2)
C13 C14 C16 121.8(2)
C9 C14 C16 120.7(2)
C10 C15 H15A 109.5
C10 C15 H15B 109.5
H15A C15 H15B 109.5
C10 C15 H15C 109.5
H15A C15 H15C 109.5
H15B C15 H15C 109.5
C14 C16 H16A 109.5
C14 C16 H16B 109.5
H16A C16 H16B 109.5
C14 C16 H16C 109.5
H16A C16 H16C 109.5
H16B C16 H16C 109.5
N3 C17 C1 122.9(2)
N3 C17 C18 107.32(19)
C1 C17 C18 129.6(2)
O1 C18 C19 128.1(2)
O1 C18 C17 127.0(2)
C19 C18 C17 104.74(19)
C20 C19 C24 121.2(2)
C20 C19 C18 131.1(2)
C24 C19 C18 107.7(2)
C21 C20 C19 118.3(2)
C21 C20 H20 120.8
C19 C20 H20 120.8
C20 C21 C22 119.7(2)
C20 C21 H21 120.2
C22 C21 H21 120.2
C23 C22 C21 122.7(2)
C23 C22 H22 118.7
C21 C22 H22 118.7
C24 C23 C22 117.1(2)
C24 C23 H23 121.5
C22 C23 H23 121.5
C23 C24 C19 121.0(2)
C23 C24 N3 129.2(2)
C19 C24 N3 109.80(19)

loop_
_geom_bond_atom_site_label_1
_geom_bond_atom_site_label_2
_geom_bond_distance
O1 C18 1.231(3)
N1 C8 1.366(3)
N1 C1 1.378(3)
N1 H1 0.90(3)
N2 C2 1.323(3)
N2 C9 1.438(3)
N2 H2 0.86(3)
N3 C17 1.366(3)
N3 C24 1.396(3)
N3 H3 0.96(3)
C1 C17 1.377(3)
C1 C2 1.454(3)
C2 C3 1.437(3)
C3 C4 1.405(3)
C3 C8 1.411(3)
C4 C5 1.375(3)
C4 H4 0.9500
C5 C6 1.407(3)
C5 H5 0.9500
C6 C7 1.377(3)
C6 H6 0.9500
C7 C8 1.390(3)
C7 H7 0.9500
C9 C10 1.394(3)
C9 C14 1.401(3)
C10 C11 1.399(3)
C10 C15 1.506(3)
C11 C12 1.389(3)
C11 H11 0.9500
C12 C13 1.377(3)
C12 H12 0.9500
C13 C14 1.394(3)
C13 H13 0.9500
C14 C16 1.500(3)
C15 H15A 0.9800
C15 H15B 0.9800
C15 H15C 0.9800
C16 H16A 0.9800
C16 H16B 0.9800
C16 H16C 0.9800
C17 C18 1.502(3)
C18 C19 1.457(3)
C19 C20 1.390(3)
C19 C24 1.393(3)
C20 C21 1.389(3)
C20 H20 0.9500
C21 C22 1.389(3)
C21 H21 0.9500
C22 C23 1.388(3)
C22 H22 0.9500
C23 C24 1.386(3)
C23 H23 0.9500

loop_
_geom_hbond_atom_site_label_D
_geom_hbond_atom_site_label_H
_geom_hbond_atom_site_label_A
_geom_hbond_distance_DH
_geom_hbond_distance_HA
_geom_hbond_distance_DA
_geom_hbond_angle_DHA
_geom_hbond_site_symmetry_A
N1 H1 Cl1 0.90(3) 2.20(3) 3.097(2) 171(2) .
N2 H2 O1 0.86(3) 1.85(3) 2.682(3) 161(3) .
N3 H3 Cl1 0.96(3) 2.16(3) 3.113(2) 171(3) .
C7 H7 Cl1 0.95 2.85 3.487(3) 125.7 2_676

loop_
_geom_torsion_atom_site_label_1
_geom_torsion_atom_site_label_2
_geom_torsion_atom_site_label_3
_geom_torsion_atom_site_label_4
_geom_torsion
C8 N1 C1 C17 178.93(19)
C8 N1 C1 C2 -0.1(2)
C9 N2 C2 C3 13.7(3)
C9 N2 C2 C1 -166.3(2)
C17 C1 C2 N2 0.0(4)
N1 C1 C2 N2 178.94(19)
C17 C1 C2 C3 -180.0(2)
N1 C1 C2 C3 -1.0(2)
N2 C2 C3 C4 4.7(4)
C1 C2 C3 C4 -175.4(2)
N2 C2 C3 C8 -178.2(2)
C1 C2 C3 C8 1.7(2)
C8 C3 C4 C5 1.0(3)
C2 C3 C4 C5 177.8(2)
C3 C4 C5 C6 2.4(3)
C4 C5 C6 C7 -2.5(3)
C5 C6 C7 C8 -0.9(3)
C1 N1 C8 C7 -178.5(2)
C1 N1 C8 C3 1.2(2)
C6 C7 C8 N1 -175.9(2)
C6 C7 C8 C3 4.4(3)
C4 C3 C8 N1 175.80(18)
C2 C3 C8 N1 -1.8(2)
C4 C3 C8 C7 -4.5(3)
C2 C3 C8 C7 177.90(19)
C2 N2 C9 C10 -103.2(3)
C2 N2 C9 C14 79.0(3)
C14 C9 C10 C11 0.2(3)
N2 C9 C10 C11 -177.5(2)
C14 C9 C10 C15 -178.0(2)
N2 C9 C10 C15 4.3(3)
C9 C10 C11 C12 -1.0(3)
C15 C10 C11 C12 177.2(2)
C10 C11 C12 C13 0.8(3)
C11 C12 C13 C14 0.3(4)
C12 C13 C14 C9 -1.1(3)
C12 C13 C14 C16 178.1(2)
C10 C9 C14 C13 0.8(3)
N2 C9 C14 C13 178.6(2)
C10 C9 C14 C16 -178.4(2)
N2 C9 C14 C16 -0.6(3)
C24 N3 C17 C1 -177.79(19)
C24 N3 C17 C18 -1.5(2)
N1 C1 C17 N3 3.9(3)
C2 C1 C17 N3 -177.3(2)
N1 C1 C17 C18 -171.56(19)
C2 C1 C17 C18 7.2(4)
N3 C17 C18 O1 -175.0(2)
C1 C17 C18 O1 1.0(4)
N3 C17 C18 C19 1.6(2)
C1 C17 C18 C19 177.6(2)
O1 C18 C19 C20 -3.8(4)
C17 C18 C19 C20 179.7(2)
O1 C18 C19 C24 175.4(2)
C17 C18 C19 C24 -1.2(2)
C24 C19 C20 C21 0.4(3)
C18 C19 C20 C21 179.5(2)
C19 C20 C21 C22 -0.2(3)
C20 C21 C22 C23 -0.4(3)
C21 C22 C23 C24 0.7(3)
C22 C23 C24 C19 -0.4(3)
C22 C23 C24 N3 179.9(2)
C20 C19 C24 C23 -0.1(3)
C18 C19 C24 C23 -179.36(19)
C20 C19 C24 N3 179.60(19)
C18 C19 C24 N3 0.4(2)
C17 N3 C24 C23 -179.6(2)
C17 N3 C24 C19 0.7(2)
